data_7042649
loop_
_publ_author_name
'Escuer, Albert'
'Mayans, Julia'
'Font-Bardia, Merce'
'G\'orecki, Marcin'
'Di Bari, Lorenzo'

_publ_section_title
;
 Syntheses, structures, chiroptical and magnetic properties of chiral
 clusters built from Schiff bases: a novel [MnIIMnIII6NaI2] core
;
_journal_name_full 'Dalton Trans.'
_journal_paper_doi 10.1039/C7DT00811B
_journal_year 2017
_chemical_absolute_configuration rm
_chemical_formula_moiety 'C96 H90 Cl6 Mn7 N6 Na2 O20, 3(C2 H3 N), 3(C H4 O)'
_chemical_formula_sum 'C105 H111 Cl6 Mn7 N9 Na2 O23'
_chemical_formula_weight 2510.28
_chemical_name_systematic
;
 ?
;
_space_group_crystal_system trigonal
_space_group_IT_number 146
_space_group_name_Hall 'R 3'
_space_group_name_H-M_alt 'R 3 :H'
_symmetry_space_group_name_Hall 'R 3'
_symmetry_space_group_name_H-M 'R 3 :H'
_atom_sites_solution_hydrogens geom
_audit_creation_method SHELXL-97
_audit_update_record
;
2017-03-06 deposited with the CCDC.
2017-04-04 downloaded from the CCDC.
;
_cell_angle_alpha 90
_cell_angle_beta 90
_cell_angle_gamma 120
_cell_formula_units_Z 3
_cell_length_a 19.6260(7)
_cell_length_b 19.6260(7)
_cell_length_c 28.7679(9)
_cell_measurement_reflns_used 9956
_cell_measurement_temperature 100(2)
_cell_measurement_theta_max 27.42
_cell_measurement_theta_min 2.78
_cell_volume 9596.3(6)
_computing_cell_refinement 'Bruker SAINT'
_computing_data_collection 'Bruker APEX2'
_computing_data_reduction 'Bruker SAINT'
_computing_molecular_graphics 'Bruker SHELXTL'
_computing_publication_material 'Bruker SHELXTL'
_computing_structure_refinement 'SHELXL-2014 (Sheldrick 2014)'
_computing_structure_solution 'SHELXS-97 (Sheldrick 2008)'
_diffrn_ambient_temperature 100(2)
_diffrn_measured_fraction_theta_full 0.999
_diffrn_measured_fraction_theta_max 0.999
_diffrn_measurement_device_type 'D8 Venture'
_diffrn_measurement_method '\f and \w scans'
_diffrn_radiation_type MoK\a
_diffrn_radiation_wavelength 0.71073
_diffrn_reflns_av_R_equivalents 0.0420
_diffrn_reflns_av_unetI/netI 0.0540
_diffrn_reflns_Laue_measured_fraction_full 0.999
_diffrn_reflns_Laue_measured_fraction_max 0.999
_diffrn_reflns_limit_h_max 24
_diffrn_reflns_limit_h_min -25
_diffrn_reflns_limit_k_max 25
_diffrn_reflns_limit_k_min -23
_diffrn_reflns_limit_l_max 37
_diffrn_reflns_limit_l_min -37
_diffrn_reflns_number 29923
_diffrn_reflns_point_group_measured_fraction_full 0.997
_diffrn_reflns_point_group_measured_fraction_max 0.995
_diffrn_reflns_theta_full 25.242
_diffrn_reflns_theta_max 27.488
_diffrn_reflns_theta_min 2.075
_diffrn_source microfocus
_exptl_absorpt_coefficient_mu 0.864
_exptl_absorpt_correction_T_max 0.7456
_exptl_absorpt_correction_T_min 0.6658
_exptl_absorpt_correction_type multi-scan
_exptl_absorpt_process_details sadabs
_exptl_crystal_colour red
_exptl_crystal_density_diffrn 1.303
_exptl_crystal_description prism
_exptl_crystal_F_000 3861
_exptl_crystal_preparation ', Magnetic properties'
_exptl_crystal_recrystallization_method 'Re-crystallisation from solvent: Methanol:acetonitrile 1:1; diethylether'
_exptl_crystal_size_max 0.266
_exptl_crystal_size_mid 0.158
_exptl_crystal_size_min 0.116
_refine_diff_density_max 1.608
_refine_diff_density_min -0.742
_refine_diff_density_rms 0.180
_refine_ls_abs_structure_details
;
 Flack x determined using 3680 quotients [(I+)-(I-)]/[(I+)+(I-)]
 (Parsons and Flack (2004), Acta Cryst. A60, s61).
;
_refine_ls_abs_structure_Flack 0.022(9)
_refine_ls_extinction_method none
_refine_ls_goodness_of_fit_ref 1.123
_refine_ls_hydrogen_treatment constr
_refine_ls_matrix_type full
_refine_ls_number_parameters 428
_refine_ls_number_reflns 9754
_refine_ls_number_restraints 8
_refine_ls_restrained_S_all 1.141
_refine_ls_R_factor_all 0.0695
_refine_ls_R_factor_gt 0.0572
_refine_ls_shift/su_max 0.000
_refine_ls_shift/su_mean 0.000
_refine_ls_structure_factor_coef Fsqd
_refine_ls_weighting_details
;
 w=1/[\s^2^(Fo^2^)+(0.0924P)^2^+54.3860P]
 where P=(Fo^2^+2Fc^2^)/3
;
_refine_ls_weighting_scheme calc
_refine_ls_wR_factor_gt 0.1654
_refine_ls_wR_factor_ref 0.1738
_reflns_Friedel_coverage 0.990
_reflns_Friedel_fraction_full 0.995
_reflns_Friedel_fraction_max 0.990
_reflns_number_gt 8441
_reflns_number_total 9754
_reflns_threshold_expression 'I > 2\s(I)'
_cod_data_source_file c7dt00811b2.cif
_cod_data_source_block mo_06ub10_0m_a_sq_d
_cod_original_cell_volume 9596.3(7)
_cod_database_code 7042649
_shelx_space_group_comment
;
The symmetry employed for this shelxl refinement is uniquely defined
by the following loop, which should always be used as a source of
symmetry information in preference to the above space-group names.
They are only intended as comments.
;

loop_
_space_group_symop_operation_xyz
'x, y, z'
'-y, x-y, z'
'-x+y, -x, z'
'x+2/3, y+1/3, z+1/3'
'-y+2/3, x-y+1/3, z+1/3'
'-x+y+2/3, -x+1/3, z+1/3'
'x+1/3, y+2/3, z+2/3'
'-y+1/3, x-y+2/3, z+2/3'
'-x+y+1/3, -x+2/3, z+2/3'

loop_
_atom_site_label
_atom_site_type_symbol
_atom_site_fract_x
_atom_site_fract_y
_atom_site_fract_z
_atom_site_U_iso_or_equiv
_atom_site_adp_type
_atom_site_occupancy
_atom_site_site_symmetry_order
_atom_site_calc_flag
_atom_site_refinement_flags_posn
_atom_site_refinement_flags_adp
_atom_site_refinement_flags_occupancy
Mn1 Mn 0.76216(6) 0.33310(7) 0.60744(3) 0.0130(2) Uani 1 1 d . . .
Mn2 Mn 0.75216(6) 0.43593(6) 0.39219(3) 0.0129(2) Uani 1 1 d . . .
Mn3 Mn 0.6667 0.3333 0.50048(7) 0.0103(3) Uani 1 3 d S T P
Na1 Na 0.6667 0.3333 0.70672(19) 0.0181(11) Uani 1 3 d S T P
Na2 Na 0.6667 0.3333 0.29197(18) 0.0175(11) Uani 1 3 d S T P
Cl2 Cl 0.83661(11) 0.36477(11) 0.39149(6) 0.0188(4) Uani 1 1 d . . .
Cl1 Cl 0.67035(11) 0.18119(10) 0.60949(6) 0.0179(4) Uani 1 1 d . . .
O1 O 0.7619(3) 0.3333(3) 0.5416(2) 0.0139(11) Uani 1 1 d . . .
O2 O 0.7782(3) 0.3401(3) 0.67292(19) 0.0162(11) Uani 1 1 d . . .
O3 O 0.7852(3) 0.3963(4) 0.75657(19) 0.0228(12) Uani 1 1 d . . .
O4 O 0.7530(3) 0.4311(3) 0.45770(19) 0.0126(11) Uani 1 1 d . . .
O5 O 0.7577(3) 0.4513(3) 0.32639(19) 0.0182(12) Uani 1 1 d . . .
O6 O 0.7105(4) 0.4460(4) 0.2408(2) 0.0264(13) Uani 1 1 d . . .
O7 O 0.6667 0.3333 0.6120(3) 0.0119(17) Uani 1 3 d S T P
O8 O 0.6667 0.3333 0.3851(3) 0.0130(18) Uani 1 3 d S T P
N1 N 0.8567(4) 0.3225(4) 0.5999(2) 0.0150(12) Uani 1 1 d . . .
N2 N 0.8401(4) 0.5447(4) 0.4017(2) 0.0148(12) Uani 1 1 d . . .
C1 C 0.8287(4) 0.3331(5) 0.5218(3) 0.0152(15) Uani 1 1 d . . .
H1A H 0.8728 0.3878 0.5186 0.018 Uiso 1 1 calc R U .
H1B H 0.8154 0.3088 0.4906 0.018 Uiso 1 1 calc R U .
C2 C 0.8525(4) 0.2866(5) 0.5536(2) 0.0166(15) Uani 1 1 d . . .
H2 H 0.8074 0.2314 0.5546 0.020 Uiso 1 1 calc R U .
C3 C 0.9250(5) 0.2823(6) 0.5402(3) 0.0236(17) Uani 1 1 d . . .
C4 C 0.9850(5) 0.3378(6) 0.5117(3) 0.0284(19) Uani 1 1 d . . .
H4 H 0.9820 0.3815 0.5002 0.034 Uiso 1 1 calc R U .
C5 C 1.0479(6) 0.3291(7) 0.5006(4) 0.045(3) Uani 1 1 d . . .
H5 H 1.0874 0.3661 0.4804 0.054 Uiso 1 1 calc R U .
C6 C 1.0553(7) 0.2671(8) 0.5183(4) 0.051(3) Uani 1 1 d . . .
H6 H 1.1001 0.2626 0.5110 0.062 Uiso 1 1 calc R U .
C7 C 0.9966(7) 0.2121(8) 0.5466(4) 0.047(3) Uani 1 1 d . . .
H7 H 1.0013 0.1695 0.5585 0.057 Uiso 1 1 calc R U .
C8 C 0.9315(6) 0.2180(6) 0.5577(3) 0.031(2) Uani 1 1 d . . .
H8 H 0.8914 0.1795 0.5770 0.037 Uiso 1 1 calc R U .
C9 C 0.9124(4) 0.3418(4) 0.6292(3) 0.0173(15) Uani 1 1 d . . .
H9 H 0.9556 0.3357 0.6203 0.021 Uiso 1 1 calc R U .
C10 C 0.9139(4) 0.3723(4) 0.6749(3) 0.0162(15) Uani 1 1 d . . .
C11 C 0.9840(5) 0.4022(5) 0.7010(3) 0.0210(16) Uani 1 1 d . . .
H11 H 1.0291 0.4041 0.6876 0.025 Uiso 1 1 calc R U .
C12 C 0.9873(5) 0.4284(5) 0.7454(3) 0.0229(17) Uani 1 1 d . . .
H12 H 1.0343 0.4470 0.7630 0.028 Uiso 1 1 calc R U .
C13 C 0.9220(5) 0.4280(5) 0.7650(3) 0.0210(17) Uani 1 1 d . . .
H13 H 0.9250 0.4473 0.7957 0.025 Uiso 1 1 calc R U .
C14 C 0.8532(5) 0.3997(5) 0.7399(3) 0.0183(16) Uani 1 1 d . . .
C15 C 0.8466(4) 0.3697(4) 0.6944(2) 0.0152(14) Uani 1 1 d . . .
C16 C 0.7908(6) 0.4331(7) 0.8004(3) 0.034(2) Uani 1 1 d . . .
H16A H 0.8364 0.4865 0.8002 0.051 Uiso 1 1 calc R U .
H16B H 0.7970 0.4024 0.8252 0.051 Uiso 1 1 calc R U .
H16C H 0.7429 0.4357 0.8059 0.051 Uiso 1 1 calc R U .
C17 C 0.8292(4) 0.4840(4) 0.4759(3) 0.0157(15) Uani 1 1 d . . .
H17A H 0.8646 0.4624 0.4707 0.019 Uiso 1 1 calc R U .
H17B H 0.8256 0.4904 0.5098 0.019 Uiso 1 1 calc R U .
C18 C 0.8627(4) 0.5639(4) 0.4518(2) 0.0167(14) Uani 1 1 d . . .
H18 H 0.8356 0.5916 0.4646 0.020 Uiso 1 1 calc R U .
C19 C 0.9499(6) 0.6148(6) 0.4600(4) 0.0425(11) Uani 1 1 d . . .
C20 C 0.9761(6) 0.6754(6) 0.4928(4) 0.0425(11) Uani 1 1 d . . .
H20 H 0.9396 0.6861 0.5081 0.051 Uiso 1 1 calc R U .
C21 C 1.0568(6) 0.7201(6) 0.5030(4) 0.0425(11) Uani 1 1 d . . .
H21 H 1.0749 0.7602 0.5260 0.051 Uiso 1 1 calc R U .
C22 C 1.1092(6) 0.7058(6) 0.4797(4) 0.0425(11) Uani 1 1 d . . .
H22 H 1.1640 0.7375 0.4857 0.051 Uiso 1 1 calc R U .
C23 C 1.0835(6) 0.6469(6) 0.4483(4) 0.0425(11) Uani 1 1 d . . .
H23 H 1.1206 0.6369 0.4331 0.051 Uiso 1 1 calc R U .
C24 C 1.0040(6) 0.6005(6) 0.4377(4) 0.0425(11) Uani 1 1 d . . .
H24 H 0.9870 0.5594 0.4154 0.051 Uiso 1 1 calc R U .
C25 C 0.8722(5) 0.5990(5) 0.3707(3) 0.0202(16) Uani 1 1 d . . .
H25 H 0.9139 0.6487 0.3805 0.024 Uiso 1 1 calc R U .
C26 C 0.8501(5) 0.5904(5) 0.3223(3) 0.0203(16) Uani 1 1 d . . .
C27 C 0.8861(6) 0.6576(5) 0.2936(3) 0.030(2) Uani 1 1 d . . .
H27 H 0.9253 0.7061 0.3065 0.036 Uiso 1 1 calc R U .
C28 C 0.8667(6) 0.6552(5) 0.2484(3) 0.031(2) Uani 1 1 d . . .
H28 H 0.8935 0.7009 0.2296 0.037 Uiso 1 1 calc R U .
C29 C 0.8075(6) 0.5859(5) 0.2295(3) 0.0270(19) Uani 1 1 d . . .
H29 H 0.7921 0.5848 0.1981 0.032 Uiso 1 1 calc R U .
C30 C 0.7704(5) 0.5177(5) 0.2563(3) 0.0218(17) Uani 1 1 d . . .
C31 C 0.7922(5) 0.5181(5) 0.3037(3) 0.0183(16) Uani 1 1 d . . .
C32 C 0.6760(7) 0.4476(6) 0.1964(3) 0.038(2) Uani 1 1 d . . .
H32A H 0.7152 0.4616 0.1717 0.057 Uiso 1 1 calc R U .
H32B H 0.6589 0.4868 0.1976 0.057 Uiso 1 1 calc R U .
H32C H 0.6306 0.3956 0.1900 0.057 Uiso 1 1 calc R U .
O1W O 0.7955(9) 0.1627(9) 0.6742(5) 0.0391(17) Uani 0.5 1 d D . P
H1WO H 0.8432 0.1761 0.6770 0.047 Uiso 0.5 1 calc R U P
C1W C 0.7643(13) 0.1692(14) 0.7197(6) 0.0391(17) Uani 0.5 1 d D . P
H1WA H 0.7342 0.1963 0.7158 0.059 Uiso 0.5 1 calc R U P
H1WB H 0.8081 0.1992 0.7412 0.059 Uiso 0.5 1 calc R U P
H1WC H 0.7300 0.1165 0.7324 0.059 Uiso 0.5 1 calc R U P
C2W C 0.5600(13) 0.4870(14) 0.2780(7) 0.0391(17) Uani 0.5 1 d . . P
H2WA H 0.5177 0.4411 0.2623 0.059 Uiso 0.5 1 calc R U P
H2WB H 0.6041 0.4780 0.2840 0.059 Uiso 0.5 1 calc R U P
H2WC H 0.5779 0.5336 0.2583 0.059 Uiso 0.5 1 calc R U P
O2W O 0.5313(9) 0.4994(9) 0.3215(5) 0.0391(17) Uani 0.5 1 d . . P
H2WO H 0.5681 0.5187 0.3409 0.047 Uiso 0.5 1 calc R U P
N1W N 0.8141(16) 0.4897(16) 0.9058(7) 0.084(4) Uani 0.5 1 d D . P
C3W C 0.9164(19) 0.5927(18) 0.9735(9) 0.084(4) Uani 0.5 1 d D . P
H3WA H 0.8931 0.6225 0.9865 0.127 Uiso 0.5 1 calc R U P
H3WB H 0.9666 0.6289 0.9586 0.127 Uiso 0.5 1 calc R U P
H3WC H 0.9254 0.5641 0.9985 0.127 Uiso 0.5 1 calc R U P
C4W C 0.8594(19) 0.5329(18) 0.9368(9) 0.084(4) Uani 0.5 1 d D . P
C6W C 0.980(3) 0.201(2) 0.6739(6) 0.084(4) Uani 0.5 1 d D . P
H6WA H 1.0224 0.2061 0.6534 0.101 Uiso 0.5 1 calc R U P
H6WB H 0.9767 0.2493 0.6718 0.101 Uiso 0.5 1 calc R U P
H6WC H 0.9302 0.1560 0.6644 0.101 Uiso 0.5 1 calc R U P
C5W C 0.999(3) 0.190(2) 0.7249(6) 0.084(4) Uani 0.5 1 d D . P
N2W N 1.008(2) 0.1834(19) 0.7670(6) 0.084(4) Uani 0.5 1 d D . P

loop_
_atom_site_aniso_label
_atom_site_aniso_U_11
_atom_site_aniso_U_22
_atom_site_aniso_U_33
_atom_site_aniso_U_23
_atom_site_aniso_U_13
_atom_site_aniso_U_12
Mn1 0.0127(5) 0.0172(6) 0.0110(5) -0.0013(4) -0.0013(4) 0.0089(5)
Mn2 0.0139(5) 0.0117(5) 0.0101(5) 0.0011(4) 0.0009(4) 0.0041(4)
Mn3 0.0103(5) 0.0103(5) 0.0102(7) 0.000 0.000 0.0052(2)
Na1 0.0180(16) 0.0180(16) 0.018(3) 0.000 0.000 0.0090(8)
Na2 0.0190(16) 0.0190(16) 0.015(3) 0.000 0.000 0.0095(8)
Cl2 0.0168(8) 0.0212(9) 0.0211(9) 0.0004(7) 0.0025(7) 0.0116(7)
Cl1 0.0197(9) 0.0138(8) 0.0202(9) 0.0020(7) 0.0000(7) 0.0084(7)
O1 0.010(2) 0.018(3) 0.014(3) -0.001(2) -0.0009(19) 0.008(2)
O2 0.012(2) 0.018(3) 0.017(3) -0.001(2) -0.002(2) 0.007(2)
O3 0.020(3) 0.031(3) 0.015(3) -0.006(2) -0.002(2) 0.010(3)
O4 0.009(2) 0.013(2) 0.010(3) -0.0013(19) -0.0020(18) 0.001(2)
O5 0.021(3) 0.018(3) 0.014(3) 0.001(2) -0.001(2) 0.008(2)
O6 0.035(3) 0.025(3) 0.017(3) 0.002(2) -0.007(2) 0.013(3)
O7 0.011(2) 0.011(2) 0.015(5) 0.000 0.000 0.0053(12)
O8 0.012(3) 0.012(3) 0.015(5) 0.000 0.000 0.0061(13)
N1 0.015(3) 0.019(3) 0.013(3) -0.002(2) -0.002(2) 0.010(3)
N2 0.014(3) 0.014(3) 0.015(3) 0.002(2) 0.000(2) 0.006(2)
C1 0.014(3) 0.019(4) 0.013(4) -0.004(3) -0.002(3) 0.009(3)
C2 0.013(3) 0.021(4) 0.015(3) -0.002(3) -0.002(3) 0.008(3)
C3 0.024(4) 0.041(5) 0.016(4) -0.012(3) -0.006(3) 0.024(4)
C4 0.022(4) 0.034(5) 0.026(4) -0.014(4) -0.002(3) 0.012(4)
C5 0.020(5) 0.059(7) 0.042(6) -0.028(5) 0.000(4) 0.009(5)
C6 0.031(6) 0.078(9) 0.061(7) -0.041(7) -0.016(5) 0.039(6)
C7 0.052(7) 0.067(8) 0.050(6) -0.026(6) -0.026(5) 0.050(7)
C8 0.037(5) 0.039(5) 0.025(4) -0.008(4) -0.004(4) 0.025(4)
C9 0.014(3) 0.017(4) 0.019(4) 0.000(3) 0.000(3) 0.006(3)
C10 0.018(4) 0.019(4) 0.013(3) 0.003(3) -0.002(3) 0.011(3)
C11 0.016(4) 0.021(4) 0.021(4) 0.001(3) -0.005(3) 0.006(3)
C12 0.020(4) 0.024(4) 0.019(4) 0.001(3) -0.008(3) 0.007(3)
C13 0.022(4) 0.019(4) 0.015(4) -0.003(3) -0.006(3) 0.006(3)
C14 0.022(4) 0.017(4) 0.017(4) 0.000(3) 0.000(3) 0.011(3)
C15 0.016(4) 0.014(3) 0.012(3) 0.006(3) -0.003(3) 0.005(3)
C16 0.033(5) 0.051(6) 0.018(4) -0.016(4) -0.005(4) 0.020(5)
C17 0.012(3) 0.015(4) 0.019(4) -0.002(3) -0.003(3) 0.006(3)
C18 0.019(4) 0.015(3) 0.014(3) -0.003(3) -0.006(3) 0.008(3)
C19 0.028(2) 0.033(2) 0.046(3) 0.0120(18) -0.0132(18) -0.0005(18)
C20 0.028(2) 0.033(2) 0.046(3) 0.0120(18) -0.0132(18) -0.0005(18)
C21 0.028(2) 0.033(2) 0.046(3) 0.0120(18) -0.0132(18) -0.0005(18)
C22 0.028(2) 0.033(2) 0.046(3) 0.0120(18) -0.0132(18) -0.0005(18)
C23 0.028(2) 0.033(2) 0.046(3) 0.0120(18) -0.0132(18) -0.0005(18)
C24 0.028(2) 0.033(2) 0.046(3) 0.0120(18) -0.0132(18) -0.0005(18)
C25 0.020(4) 0.013(3) 0.021(4) 0.004(3) 0.003(3) 0.004(3)
C26 0.023(4) 0.021(4) 0.016(4) 0.005(3) 0.005(3) 0.011(3)
C27 0.039(5) 0.020(4) 0.026(5) 0.008(3) 0.006(4) 0.011(4)
C28 0.039(5) 0.022(4) 0.026(5) 0.015(3) 0.010(4) 0.011(4)
C29 0.043(5) 0.026(4) 0.013(4) 0.004(3) 0.007(3) 0.018(4)
C30 0.029(4) 0.022(4) 0.020(4) 0.003(3) 0.003(3) 0.017(4)
C31 0.024(4) 0.020(4) 0.017(4) 0.000(3) 0.002(3) 0.016(3)
C32 0.049(6) 0.039(5) 0.024(5) -0.001(4) -0.017(4) 0.020(5)
O1W 0.048(5) 0.056(5) 0.028(3) 0.004(3) -0.011(3) 0.036(4)
C1W 0.048(5) 0.056(5) 0.028(3) 0.004(3) -0.011(3) 0.036(4)
C2W 0.048(5) 0.056(5) 0.028(3) 0.004(3) -0.011(3) 0.036(4)
O2W 0.048(5) 0.056(5) 0.028(3) 0.004(3) -0.011(3) 0.036(4)
N1W 0.137(13) 0.126(12) 0.043(5) 0.000(6) -0.005(6) 0.106(11)
C3W 0.137(13) 0.126(12) 0.043(5) 0.000(6) -0.005(6) 0.106(11)
C4W 0.137(13) 0.126(12) 0.043(5) 0.000(6) -0.005(6) 0.106(11)
C6W 0.137(13) 0.126(12) 0.043(5) 0.000(6) -0.005(6) 0.106(11)
C5W 0.137(13) 0.126(12) 0.043(5) 0.000(6) -0.005(6) 0.106(11)
N2W 0.137(13) 0.126(12) 0.043(5) 0.000(6) -0.005(6) 0.106(11)

loop_
_atom_type_symbol
_atom_type_description
_atom_type_scat_dispersion_real
_atom_type_scat_dispersion_imag
_atom_type_scat_source
C C 0.0033 0.0016 'International Tables Vol C Tables 4.2.6.8 and 6.1.1.4'
H H 0.0000 0.0000 'International Tables Vol C Tables 4.2.6.8 and 6.1.1.4'
N N 0.0061 0.0033 'International Tables Vol C Tables 4.2.6.8 and 6.1.1.4'
O O 0.0106 0.0060 'International Tables Vol C Tables 4.2.6.8 and 6.1.1.4'
Cl Cl 0.1484 0.1585 'International Tables Vol C Tables 4.2.6.8 and 6.1.1.4'
Mn Mn 0.3368 0.7283 'International Tables Vol C Tables 4.2.6.8 and 6.1.1.4'
Na Na 0.0362 0.0249 'International Tables Vol C Tables 4.2.6.8 and 6.1.1.4'

loop_
_geom_angle_atom_site_label_1
_geom_angle_atom_site_label_2
_geom_angle_atom_site_label_3
_geom_angle
_geom_angle_site_symmetry_1
_geom_angle_site_symmetry_3
O7 Mn1 O1 93.9(3) . .
O7 Mn1 O2 93.4(3) . .
O1 Mn1 O2 171.9(2) . .
O7 Mn1 N1 174.4(2) . .
O1 Mn1 N1 83.9(2) . .
O2 Mn1 N1 89.2(2) . .
O7 Mn1 Cl1 83.18(6) . .
O1 Mn1 Cl1 91.37(17) . .
O2 Mn1 Cl1 93.15(17) . .
N1 Mn1 Cl1 91.72(19) . .
O7 Mn1 Cl1 80.83(5) . 2_655
O1 Mn1 Cl1 91.14(17) . 2_655
O2 Mn1 Cl1 86.38(17) . 2_655
N1 Mn1 Cl1 104.32(19) . 2_655
Cl1 Mn1 Cl1 163.94(7) . 2_655
O7 Mn1 Na1 52.7(3) . .
O1 Mn1 Na1 146.52(16) . .
O2 Mn1 Na1 40.85(17) . .
N1 Mn1 Na1 129.43(18) . .
Cl1 Mn1 Na1 85.21(5) . .
Cl1 Mn1 Na1 83.96(5) 2_655 .
O8 Mn2 O4 94.6(3) . .
O8 Mn2 O5 90.6(3) . .
O4 Mn2 O5 174.6(2) . .
O8 Mn2 N2 177.8(3) . .
O4 Mn2 N2 83.8(2) . .
O5 Mn2 N2 91.0(2) . .
O8 Mn2 Cl2 83.87(6) . .
O4 Mn2 Cl2 87.57(17) . .
O5 Mn2 Cl2 94.25(18) . .
N2 Mn2 Cl2 97.56(19) . .
O8 Mn2 Cl2 81.93(5) . 2_655
O4 Mn2 Cl2 92.88(17) . 2_655
O5 Mn2 Cl2 86.60(18) . 2_655
N2 Mn2 Cl2 96.62(19) . 2_655
Cl2 Mn2 Cl2 165.78(6) . 2_655
O8 Mn2 Mn2 30.58(5) . 2_655
O4 Mn2 Mn2 89.95(15) . 2_655
O5 Mn2 Mn2 93.94(17) . 2_655
N2 Mn2 Mn2 147.66(19) . 2_655
Cl2 Mn2 Mn2 113.88(6) . 2_655
Cl2 Mn2 Mn2 51.93(5) 2_655 2_655
O8 Mn2 Mn2 30.58(5) . 3_665
O4 Mn2 Mn2 87.24(15) . 3_665
O5 Mn2 Mn2 97.94(17) . 3_665
N2 Mn2 Mn2 150.46(19) . 3_665
Cl2 Mn2 Mn2 53.88(6) . 3_665
Cl2 Mn2 Mn2 111.93(5) 2_655 3_665
Mn2 Mn2 Mn2 60.001(1) 2_655 3_665
O8 Mn2 Na2 50.8(3) . .
O4 Mn2 Na2 145.34(16) . .
O5 Mn2 Na2 39.99(18) . .
N2 Mn2 Na2 130.86(18) . .
Cl2 Mn2 Na2 86.31(5) . .
Cl2 Mn2 Na2 85.26(5) 2_655 .
Mn2 Mn2 Na2 61.91(4) 2_655 .
Mn2 Mn2 Na2 61.91(4) 3_665 .
O4 Mn3 O4 91.6(2) 3_665 2_655
O4 Mn3 O4 91.6(2) 3_665 .
O4 Mn3 O4 91.6(2) 2_655 .
O4 Mn3 O1 83.52(18) 3_665 .
O4 Mn3 O1 174.5(2) 2_655 .
O4 Mn3 O1 90.98(19) . .
O4 Mn3 O1 90.98(19) 3_665 3_665
O4 Mn3 O1 83.52(19) 2_655 3_665
O4 Mn3 O1 174.5(2) . 3_665
O1 Mn3 O1 94.1(2) . 3_665
O4 Mn3 O1 174.6(2) 3_665 2_655
O4 Mn3 O1 90.98(19) 2_655 2_655
O4 Mn3 O1 83.52(18) . 2_655
O1 Mn3 O1 94.1(2) . 2_655
O1 Mn3 O1 94.1(2) 3_665 2_655
O2 Na1 O2 103.9(2) . 3_665
O2 Na1 O2 103.9(2) . 2_655
O2 Na1 O2 103.9(2) 3_665 2_655
O2 Na1 O3 151.2(2) . 2_655
O2 Na1 O3 104.7(2) 3_665 2_655
O2 Na1 O3 66.00(19) 2_655 2_655
O2 Na1 O3 65.99(19) . .
O2 Na1 O3 151.2(2) 3_665 .
O2 Na1 O3 104.7(2) 2_655 .
O3 Na1 O3 89.8(2) 2_655 .
O2 Na1 O3 104.7(2) . 3_665
O2 Na1 O3 66.00(19) 3_665 3_665
O2 Na1 O3 151.2(2) 2_655 3_665
O3 Na1 O3 89.8(2) 2_655 3_665
O3 Na1 O3 89.8(2) . 3_665
O2 Na1 O7 65.41(18) . .
O2 Na1 O7 65.41(18) 3_665 .
O2 Na1 O7 65.41(18) 2_655 .
O3 Na1 O7 125.43(17) 2_655 .
O3 Na1 O7 125.43(17) . .
O3 Na1 O7 125.43(17) 3_665 .
O2 Na1 Mn1 82.95(19) . 2_655
O2 Na1 Mn1 85.7(2) 3_665 2_655
O2 Na1 Mn1 32.19(15) 2_655 2_655
O3 Na1 Mn1 96.08(14) 2_655 2_655
O3 Na1 Mn1 117.86(16) . 2_655
O3 Na1 Mn1 151.68(18) 3_665 2_655
O7 Na1 Mn1 33.30(5) . 2_655
O2 Na1 Mn1 85.7(2) . 3_665
O2 Na1 Mn1 32.19(15) 3_665 3_665
O2 Na1 Mn1 82.95(19) 2_655 3_665
O3 Na1 Mn1 117.86(15) 2_655 3_665
O3 Na1 Mn1 151.68(18) . 3_665
O3 Na1 Mn1 96.08(14) 3_665 3_665
O7 Na1 Mn1 33.31(5) . 3_665
Mn1 Na1 Mn1 56.79(9) 2_655 3_665
O2 Na1 Mn1 32.19(15) . .
O2 Na1 Mn1 82.95(19) 3_665 .
O2 Na1 Mn1 85.7(2) 2_655 .
O3 Na1 Mn1 151.68(18) 2_655 .
O3 Na1 Mn1 96.08(14) . .
O3 Na1 Mn1 117.86(15) 3_665 .
O7 Na1 Mn1 33.31(5) . .
Mn1 Na1 Mn1 56.79(9) 2_655 .
Mn1 Na1 Mn1 56.79(9) 3_665 .
O5 Na2 O5 103.1(2) 3_665 2_655
O5 Na2 O5 103.1(2) 3_665 .
O5 Na2 O5 103.1(2) 2_655 .
O5 Na2 O6 66.7(2) 3_665 3_665
O5 Na2 O6 147.8(2) 2_655 3_665
O5 Na2 O6 108.9(2) . 3_665
O5 Na2 O6 147.8(2) 3_665 .
O5 Na2 O6 108.9(2) 2_655 .
O5 Na2 O6 66.7(2) . .
O6 Na2 O6 87.1(3) 3_665 .
O5 Na2 O6 108.9(2) 3_665 2_655
O5 Na2 O6 66.7(2) 2_655 2_655
O5 Na2 O6 147.8(2) . 2_655
O6 Na2 O6 87.1(3) 3_665 2_655
O6 Na2 O6 87.1(3) . 2_655
O5 Na2 O8 64.77(18) 3_665 .
O5 Na2 O8 64.77(18) 2_655 .
O5 Na2 O8 64.76(18) . .
O6 Na2 O8 127.30(17) 3_665 .
O6 Na2 O8 127.30(17) . .
O6 Na2 O8 127.30(17) 2_655 .
O5 Na2 Mn2 82.00(19) 3_665 .
O5 Na2 Mn2 85.1(2) 2_655 .
O5 Na2 Mn2 31.93(16) . .
O6 Na2 Mn2 121.40(17) 3_665 .
O6 Na2 Mn2 97.35(15) . .
O6 Na2 Mn2 151.26(17) 2_655 .
O8 Na2 Mn2 32.94(5) . .
O5 Na2 Mn2 31.93(16) 3_665 3_665
O5 Na2 Mn2 82.00(19) 2_655 3_665
O5 Na2 Mn2 85.1(2) . 3_665
O6 Na2 Mn2 97.35(15) 3_665 3_665
O6 Na2 Mn2 151.26(17) . 3_665
O6 Na2 Mn2 121.40(17) 2_655 3_665
O8 Na2 Mn2 32.94(5) . 3_665
Mn2 Na2 Mn2 56.19(8) . 3_665
O5 Na2 Mn2 85.1(2) 3_665 2_655
O5 Na2 Mn2 31.93(16) 2_655 2_655
O5 Na2 Mn2 82.00(19) . 2_655
O6 Na2 Mn2 151.26(17) 3_665 2_655
O6 Na2 Mn2 121.40(17) . 2_655
O6 Na2 Mn2 97.35(15) 2_655 2_655
O8 Na2 Mn2 32.94(5) . 2_655
Mn2 Na2 Mn2 56.19(8) . 2_655
Mn2 Na2 Mn2 56.19(8) 3_665 2_655
Mn2 Cl2 Mn2 74.19(6) . 3_665
Mn1 Cl1 Mn1 75.84(6) . 3_665
C1 O1 Mn1 113.3(4) . .
C1 O1 Mn3 124.2(5) . .
Mn1 O1 Mn3 122.5(3) . .
C15 O2 Mn1 126.2(5) . .
C15 O2 Na1 123.2(5) . .
Mn1 O2 Na1 107.0(3) . .
C14 O3 C16 116.8(7) . .
C14 O3 Na1 117.7(5) . .
C16 O3 Na1 125.4(5) . .
C17 O4 Mn2 111.2(5) . .
C17 O4 Mn3 120.0(5) . .
Mn2 O4 Mn3 125.5(3) . .
C31 O5 Mn2 127.6(5) . .
C31 O5 Na2 122.7(5) . .
Mn2 O5 Na2 108.1(3) . .
C30 O6 C32 115.5(7) . .
C30 O6 Na2 117.8(5) . .
C32 O6 Na2 126.6(6) . .
Mn1 O7 Mn1 119.51(7) 2_655 .
Mn1 O7 Mn1 119.52(7) 2_655 3_665
Mn1 O7 Mn1 119.51(7) . 3_665
Mn1 O7 Na1 94.0(3) 2_655 .
Mn1 O7 Na1 94.0(3) . .
Mn1 O7 Na1 94.0(3) 3_665 .
Mn2 O8 Mn2 118.84(10) . 3_665
Mn2 O8 Mn2 118.83(10) . 2_655
Mn2 O8 Mn2 118.83(10) 3_665 2_655
Mn2 O8 Na2 96.2(3) . .
Mn2 O8 Na2 96.2(3) 3_665 .
Mn2 O8 Na2 96.2(3) 2_655 .
C9 N1 C2 124.5(6) . .
C9 N1 Mn1 127.1(5) . .
C2 N1 Mn1 108.4(4) . .
C25 N2 C18 119.8(6) . .
C25 N2 Mn2 126.8(5) . .
C18 N2 Mn2 113.1(4) . .
O1 C1 C2 108.6(6) . .
O1 C1 H1A 110.0 . .
C2 C1 H1A 110.0 . .
O1 C1 H1B 110.0 . .
C2 C1 H1B 110.0 . .
H1A C1 H1B 108.3 . .
N1 C2 C3 115.0(6) . .
N1 C2 C1 102.3(6) . .
C3 C2 C1 117.3(6) . .
N1 C2 H2 107.2 . .
C3 C2 H2 107.2 . .
C1 C2 H2 107.2 . .
C4 C3 C8 118.9(8) . .
C4 C3 C2 123.6(8) . .
C8 C3 C2 117.5(8) . .
C5 C4 C3 120.1(10) . .
C5 C4 H4 120.0 . .
C3 C4 H4 120.0 . .
C4 C5 C6 121.3(11) . .
C4 C5 H5 119.4 . .
C6 C5 H5 119.4 . .
C7 C6 C5 119.2(9) . .
C7 C6 H6 120.4 . .
C5 C6 H6 120.4 . .
C8 C7 C6 121.2(11) . .
C8 C7 H7 119.4 . .
C6 C7 H7 119.4 . .
C7 C8 C3 119.3(10) . .
C7 C8 H8 120.3 . .
C3 C8 H8 120.3 . .
N1 C9 C10 124.2(7) . .
N1 C9 H9 117.9 . .
C10 C9 H9 117.9 . .
C11 C10 C15 120.2(7) . .
C11 C10 C9 118.1(7) . .
C15 C10 C9 121.6(7) . .
C12 C11 C10 120.5(8) . .
C12 C11 H11 119.8 . .
C10 C11 H11 119.8 . .
C11 C12 C13 120.3(7) . .
C11 C12 H12 119.8 . .
C13 C12 H12 119.8 . .
C14 C13 C12 120.1(7) . .
C14 C13 H13 120.0 . .
C12 C13 H13 120.0 . .
C13 C14 O3 124.2(7) . .
C13 C14 C15 121.3(7) . .
O3 C14 C15 114.5(7) . .
O2 C15 C10 123.8(7) . .
O2 C15 C14 118.6(7) . .
C10 C15 C14 117.6(7) . .
O3 C16 H16A 109.5 . .
O3 C16 H16B 109.5 . .
H16A C16 H16B 109.5 . .
O3 C16 H16C 109.5 . .
H16A C16 H16C 109.5 . .
H16B C16 H16C 109.5 . .
O4 C17 C18 109.7(6) . .
O4 C17 H17A 109.7 . .
C18 C17 H17A 109.7 . .
O4 C17 H17B 109.7 . .
C18 C17 H17B 109.7 . .
H17A C17 H17B 108.2 . .
N2 C18 C19 114.2(7) . .
N2 C18 C17 104.8(6) . .
C19 C18 C17 111.9(7) . .
N2 C18 H18 108.6 . .
C19 C18 H18 108.6 . .
C17 C18 H18 108.6 . .
C24 C19 C20 119.4(10) . .
C24 C19 C18 121.8(10) . .
C20 C19 C18 118.8(10) . .
C19 C20 C21 119.5(12) . .
C19 C20 H20 120.2 . .
C21 C20 H20 120.2 . .
C22 C21 C20 119.8(12) . .
C22 C21 H21 120.1 . .
C20 C21 H21 120.1 . .
C23 C22 C21 120.3(10) . .
C23 C22 H22 119.8 . .
C21 C22 H22 119.8 . .
C22 C23 C24 121.6(13) . .
C22 C23 H23 119.2 . .
C24 C23 H23 119.2 . .
C19 C24 C23 119.3(11) . .
C19 C24 H24 120.4 . .
C23 C24 H24 120.4 . .
N2 C25 C26 125.3(7) . .
N2 C25 H25 117.4 . .
C26 C25 H25 117.4 . .
C31 C26 C27 119.7(8) . .
C31 C26 C25 121.9(7) . .
C27 C26 C25 118.4(8) . .
C28 C27 C26 122.1(9) . .
C28 C27 H27 119.0 . .
C26 C27 H27 119.0 . .
C27 C28 C29 119.8(8) . .
C27 C28 H28 120.1 . .
C29 C28 H28 120.1 . .
C28 C29 C30 120.4(8) . .
C28 C29 H29 119.8 . .
C30 C29 H29 119.8 . .
O6 C30 C29 124.8(8) . .
O6 C30 C31 114.5(7) . .
C29 C30 C31 120.7(8) . .
O5 C31 C26 125.0(7) . .
O5 C31 C30 117.7(7) . .
C26 C31 C30 117.3(7) . .
O6 C32 H32A 109.5 . .
O6 C32 H32B 109.5 . .
H32A C32 H32B 109.5 . .
O6 C32 H32C 109.5 . .
H32A C32 H32C 109.5 . .
H32B C32 H32C 109.5 . .
C1W O1W H1WO 109.5 . .
O1W C1W H1WA 109.5 . .
O1W C1W H1WB 109.5 . .
H1WA C1W H1WB 109.5 . .
O1W C1W H1WC 109.5 . .
H1WA C1W H1WC 109.5 . .
H1WB C1W H1WC 109.5 . .
O2W C2W H2WA 109.5 . .
O2W C2W H2WB 109.5 . .
H2WA C2W H2WB 109.5 . .
O2W C2W H2WC 109.5 . .
H2WA C2W H2WC 109.5 . .
H2WB C2W H2WC 109.5 . .
C2W O2W H2WO 109.5 . .
C4W C3W H3WA 109.5 . .
C4W C3W H3WB 109.5 . .
H3WA C3W H3WB 109.5 . .
C4W C3W H3WC 109.5 . .
H3WA C3W H3WC 109.5 . .
H3WB C3W H3WC 109.5 . .
N1W C4W C3W 175(3) . .
C5W C6W H6WA 109.5 . .
C5W C6W H6WB 109.5 . .
H6WA C6W H6WB 109.5 . .
C5W C6W H6WC 109.5 . .
H6WA C6W H6WC 109.5 . .
H6WB C6W H6WC 109.5 . .
N2W C5W C6W 173(3) . .

loop_
_geom_bond_atom_site_label_1
_geom_bond_atom_site_label_2
_geom_bond_distance
_geom_bond_site_symmetry_2
Mn1 O7 1.8811(12) .
Mn1 O1 1.893(6) .
Mn1 O2 1.903(6) .
Mn1 N1 1.979(6) .
Mn1 Cl1 2.601(2) .
Mn1 Cl1 2.686(2) 2_655
Mn1 Na1 3.417(5) .
Mn2 O8 1.8796(14) .
Mn2 O4 1.887(6) .
Mn2 O5 1.911(6) .
Mn2 N2 1.981(6) .
Mn2 Cl2 2.648(2) .
Mn2 Cl2 2.717(2) 2_655
Mn2 Mn2 3.2363(18) 2_655
Mn2 Mn2 3.2363(18) 3_665
Mn2 Na2 3.436(5) .
Mn3 O4 2.195(5) 3_665
Mn3 O4 2.195(5) 2_655
Mn3 O4 2.195(5) .
Mn3 O1 2.214(5) .
Mn3 O1 2.214(5) 3_665
Mn3 O1 2.214(5) 2_655
Na1 O2 2.337(6) .
Na1 O2 2.337(6) 3_665
Na1 O2 2.337(6) 2_655
Na1 O3 2.474(6) 2_655
Na1 O3 2.474(7) .
Na1 O3 2.474(6) 3_665
Na1 O7 2.724(10) .
Na1 Mn1 3.417(5) 2_655
Na1 Mn1 3.417(5) 3_665
Na2 O5 2.323(6) 3_665
Na2 O5 2.323(6) 2_655
Na2 O5 2.323(6) .
Na2 O6 2.428(7) 3_665
Na2 O6 2.428(7) .
Na2 O6 2.428(7) 2_655
Na2 O8 2.679(10) .
Na2 Mn2 3.436(5) 3_665
Na2 Mn2 3.436(5) 2_655
Cl2 Mn2 2.717(2) 3_665
Cl1 Mn1 2.686(2) 3_665
O1 C1 1.430(9) .
O2 C15 1.321(9) .
O3 C14 1.389(10) .
O3 C16 1.430(10) .
O4 C17 1.427(9) .
O5 C31 1.311(10) .
O6 C30 1.380(11) .
O6 C32 1.454(10) .
O7 Mn1 1.8810(12) 2_655
O7 Mn1 1.8811(12) 3_665
O8 Mn2 1.8796(14) 3_665
O8 Mn2 1.8796(15) 2_655
N1 C9 1.280(10) .
N1 C2 1.490(9) .
N2 C25 1.287(10) .
N2 C18 1.501(9) .
C1 C2 1.521(10) .
C1 H1A 0.9900 .
C1 H1B 0.9900 .
C2 C3 1.516(10) .
C2 H2 1.0000 .
C3 C4 1.400(13) .
C3 C8 1.423(13) .
C4 C5 1.366(14) .
C4 H4 0.9500 .
C5 C6 1.39(2) .
C5 H5 0.9500 .
C6 C7 1.381(19) .
C6 H6 0.9500 .
C7 C8 1.378(14) .
C7 H7 0.9500 .
C8 H8 0.9500 .
C9 C10 1.439(10) .
C9 H9 0.9500 .
C10 C11 1.412(10) .
C10 C15 1.412(11) .
C11 C12 1.364(12) .
C11 H11 0.9500 .
C12 C13 1.398(12) .
C12 H12 0.9500 .
C13 C14 1.380(11) .
C13 H13 0.9500 .
C14 C15 1.413(11) .
C16 H16A 0.9800 .
C16 H16B 0.9800 .
C16 H16C 0.9800 .
C17 C18 1.529(10) .
C17 H17A 0.9900 .
C17 H17B 0.9900 .
C18 C19 1.507(12) .
C18 H18 1.0000 .
C19 C24 1.384(18) .
C19 C20 1.400(16) .
C20 C21 1.405(13) .
C20 H20 0.9500 .
C21 C22 1.370(18) .
C21 H21 0.9500 .
C22 C23 1.351(16) .
C22 H22 0.9500 .
C23 C24 1.392(14) .
C23 H23 0.9500 .
C24 H24 0.9500 .
C25 C26 1.443(11) .
C25 H25 0.9500 .
C26 C31 1.406(11) .
C26 C27 1.410(11) .
C27 C28 1.348(13) .
C27 H27 0.9500 .
C28 C29 1.383(13) .
C28 H28 0.9500 .
C29 C30 1.394(12) .
C29 H29 0.9500 .
C30 C31 1.428(11) .
C32 H32A 0.9800 .
C32 H32B 0.9800 .
C32 H32C 0.9800 .
O1W C1W 1.478(19) .
O1W H1WO 0.8400 .
C1W H1WA 0.9800 .
C1W H1WB 0.9800 .
C1W H1WC 0.9800 .
C2W O2W 1.44(2) .
C2W H2WA 0.9800 .
C2W H2WB 0.9800 .
C2W H2WC 0.9800 .
O2W H2WO 0.8400 .
N1W C4W 1.246(12) .
C3W C4W 1.558(12) .
C3W H3WA 0.9800 .
C3W H3WB 0.9800 .
C3W H3WC 0.9800 .
C6W C5W 1.555(12) .
C6W H6WA 0.9800 .
C6W H6WB 0.9800 .
C6W H6WC 0.9800 .
C5W N2W 1.241(12) .

loop_
_platon_squeeze_void_nr
_platon_squeeze_void_average_x
_platon_squeeze_void_average_y
_platon_squeeze_void_average_z
_platon_squeeze_void_volume
_platon_squeeze_void_count_electrons
_platon_squeeze_void_content
1 0.000 0.000 0.682 153 3 ' '
2 0.333 0.667 0.348 153 3 ' '
3 0.667 0.333 0.015 154 3 ' '
